data_7113210
loop_
_publ_author_name
'Daniliuc, Constantin'
'Druckenbrodt, Christian'
'Hrib, Cristian G.'
'Ruthe, Frank'
'Blaschette, Armand'
'Jones, Peter G.'
'du Mont, Wolf-W.'

_publ_section_title
;
 The first trialkylphosphane telluride complexes of Ag(I): molecular,
 ionic and supramolecular structural alternatives
;
_journal_coden_ASTM CHCOFS
_journal_issue 20
_journal_name_full
;
 Chemical Communications (Cambridge, United Kingdom)
;
_journal_page_first 2060
_journal_page_last 2062
_journal_paper_doi 10.1039/b700917h
_journal_year 2007
_chemical_formula_sum 'C18 H42 Ag F6 P2 Sb Se2'
_chemical_formula_weight 822.00
_chemical_name_common
;Bis-(triisopropylphosphine selenide)-silver(i)
hexafluoroantimonate
;
_space_group_IT_number 14
_symmetry_cell_setting monoclinic
_symmetry_space_group_name_Hall '-P 2yn'
_symmetry_space_group_name_H-M 'P 1 21/n 1'
_atom_sites_solution_hydrogens geom
_atom_sites_solution_primary direct
_atom_sites_solution_secondary difmap
_audit_creation_method SHELXL-97
_cell_angle_alpha 90.00
_cell_angle_beta 92.965(3)
_cell_angle_gamma 90.00
_cell_formula_units_Z 4
_cell_length_a 8.6889(6)
_cell_length_b 23.6812(16)
_cell_length_c 13.6253(10)
_cell_measurement_reflns_used 7159
_cell_measurement_temperature 133(2)
_cell_measurement_theta_max 30
_cell_measurement_theta_min 2
_cell_volume 2799.8(3)
_computing_cell_refinement 'Bruker SAINT'
_computing_data_collection 'Bruker SMART'
_computing_data_reduction 'Bruker SAINT'
_computing_molecular_graphics 'Siemens XP'
_computing_publication_material SHELXL-97
_computing_structure_refinement 'SHELXL-97 (Sheldrick, 1997)'
_computing_structure_solution 'SHELXS-97 (Sheldrick, 1990)'
_diffrn_ambient_temperature 133(2)
_diffrn_detector_area_resol_mean 8.192
_diffrn_measured_fraction_theta_full 0.999
_diffrn_measured_fraction_theta_max 0.998
_diffrn_measurement_device_type 'Bruker SMART 1000 CCD'
_diffrn_measurement_method 'phi and omega scans'
_diffrn_radiation_monochromator graphite
_diffrn_radiation_source 'fine-focus sealed tube'
_diffrn_radiation_type MoK\a
_diffrn_radiation_wavelength 0.71073
_diffrn_reflns_av_R_equivalents 0.0748
_diffrn_reflns_av_sigmaI/netI 0.0341
_diffrn_reflns_limit_h_max 12
_diffrn_reflns_limit_h_min -12
_diffrn_reflns_limit_k_max 33
_diffrn_reflns_limit_k_min -33
_diffrn_reflns_limit_l_max 19
_diffrn_reflns_limit_l_min -19
_diffrn_reflns_number 59721
_diffrn_reflns_theta_full 30.00
_diffrn_reflns_theta_max 30.53
_diffrn_reflns_theta_min 1.72
_diffrn_standards_decay_% 0
_exptl_absorpt_coefficient_mu 4.423
_exptl_absorpt_correction_T_max 0.7461
_exptl_absorpt_correction_T_min 0.5234
_exptl_absorpt_correction_type multi-scan
_exptl_absorpt_process_details SADABS
_exptl_crystal_colour colourless
_exptl_crystal_density_diffrn 1.950
_exptl_crystal_density_method 'not measured'
_exptl_crystal_description prism
_exptl_crystal_F_000 1600
_exptl_crystal_size_max 0.38
_exptl_crystal_size_mid 0.27
_exptl_crystal_size_min 0.22
_refine_diff_density_max 1.046
_refine_diff_density_min -0.951
_refine_diff_density_rms 0.124
_refine_ls_extinction_method none
_refine_ls_goodness_of_fit_ref 1.013
_refine_ls_hydrogen_treatment 'methyls rigid and others riding'
_refine_ls_matrix_type full
_refine_ls_number_parameters 283
_refine_ls_number_reflns 8562
_refine_ls_number_restraints 0
_refine_ls_restrained_S_all 1.013
_refine_ls_R_factor_all 0.0341
_refine_ls_R_factor_gt 0.0272
_refine_ls_shift/su_max 0.002
_refine_ls_shift/su_mean 0.000
_refine_ls_structure_factor_coef Fsqd
_refine_ls_weighting_details 'calc w=1/[\s^2^(Fo^2^)+(0.0424P)^2^+0.0000P] where P=(Fo^2^+2Fc^2^)/3'
_refine_ls_weighting_scheme calc
_refine_ls_wR_factor_gt 0.0687
_refine_ls_wR_factor_ref 0.0709
_reflns_number_gt 7322
_reflns_number_total 8562
_reflns_threshold_expression >2sigma(I)
_cod_duplicate_entry 7101909
_cod_data_source_file b700917h.txt
_cod_data_source_block lacra
_cod_original_sg_symbol_H-M 'P 21/n'
_cod_database_code 7113210

loop_
_symmetry_equiv_pos_as_xyz
'x, y, z'
'-x+1/2, y+1/2, -z+1/2'
'-x, -y, -z'
'x-1/2, -y-1/2, z-1/2'

loop_
_atom_site_label
_atom_site_type_symbol
_atom_site_fract_x
_atom_site_fract_y
_atom_site_fract_z
_atom_site_U_iso_or_equiv
_atom_site_adp_type
_atom_site_occupancy
_atom_site_symmetry_multiplicity
_atom_site_calc_flag
_atom_site_refinement_flags
Sb Sb 0.545973(16) 0.165675(6) 0.512250(11) 0.02114(4) Uani 1 1 d .
Ag Ag 0.75781(2) 0.027862(7) 1.033136(14) 0.02694(5) Uani 1 1 d .
Se1 Se 0.98676(2) -0.018482(9) 1.118778(14) 0.01825(5) Uani 1 1 d .
Se2 Se 0.51779(2) 0.068505(8) 0.952810(18) 0.02207(6) Uani 1 1 d .
P1 P 1.02390(6) 0.01283(2) 1.26772(4) 0.01390(9) Uani 1 1 d .
P2 P 0.54065(6) 0.16007(2) 0.95572(4) 0.01510(10) Uani 1 1 d .
F1 F 0.5444(2) 0.11991(7) 0.62436(13) 0.0515(5) Uani 1 1 d .
F2 F 0.5518(2) 0.21178(7) 0.40132(13) 0.0509(5) Uani 1 1 d .
F3 F 0.74987(17) 0.18519(7) 0.54724(14) 0.0443(4) Uani 1 1 d .
F4 F 0.47695(18) 0.22722(7) 0.58417(14) 0.0429(4) Uani 1 1 d .
F5 F 0.34131(18) 0.14596(8) 0.47852(16) 0.0512(5) Uani 1 1 d .
F6 F 0.61266(18) 0.10422(6) 0.43918(13) 0.0392(4) Uani 1 1 d .
C1 C 0.9521(2) 0.08528(9) 1.27829(15) 0.0176(4) Uani 1 1 d .
H1 H 0.8379 0.0830 1.2656 0.021 Uiso 1 1 calc R
C2 C 0.9777(3) 0.10940(10) 1.38270(16) 0.0236(4) Uani 1 1 d .
H2A H 1.0880 0.1160 1.3968 0.028 Uiso 1 1 calc R
H2B H 0.9398 0.0824 1.4304 0.028 Uiso 1 1 calc R
H2C H 0.9217 0.1451 1.3875 0.028 Uiso 1 1 calc R
C3 C 1.0103(3) 0.12599(10) 1.20112(17) 0.0255(5) Uani 1 1 d .
H3A H 0.9502 0.1610 1.2015 0.031 Uiso 1 1 calc R
H3B H 0.9988 0.1085 1.1360 0.031 Uiso 1 1 calc R
H3C H 1.1193 0.1345 1.2165 0.031 Uiso 1 1 calc R
C4 C 0.9168(2) -0.03028(8) 1.35258(14) 0.0160(4) Uani 1 1 d .
H4 H 0.9417 -0.0161 1.4207 0.019 Uiso 1 1 calc R
C5 C 0.7417(2) -0.02408(10) 1.33150(17) 0.0232(4) Uani 1 1 d .
H5A H 0.7161 -0.0325 1.2621 0.028 Uiso 1 1 calc R
H5B H 0.7104 0.0147 1.3461 0.028 Uiso 1 1 calc R
H5C H 0.6873 -0.0505 1.3729 0.028 Uiso 1 1 calc R
C6 C 0.9682(3) -0.09246(9) 1.34867(17) 0.0228(4) Uani 1 1 d .
H6A H 0.9091 -0.1149 1.3940 0.027 Uiso 1 1 calc R
H6B H 1.0782 -0.0951 1.3678 0.027 Uiso 1 1 calc R
H6C H 0.9500 -0.1069 1.2817 0.027 Uiso 1 1 calc R
C7 C 1.2310(2) 0.00371(9) 1.29887(15) 0.0178(4) Uani 1 1 d .
H7 H 1.2580 -0.0351 1.2765 0.021 Uiso 1 1 calc R
C8 C 1.2745(2) 0.00585(10) 1.41002(16) 0.0226(4) Uani 1 1 d .
H8A H 1.3841 -0.0030 1.4213 0.027 Uiso 1 1 calc R
H8B H 1.2128 -0.0218 1.4443 0.027 Uiso 1 1 calc R
H8C H 1.2541 0.0438 1.4351 0.027 Uiso 1 1 calc R
C9 C 1.3315(3) 0.04438(11) 1.24327(18) 0.0275(5) Uani 1 1 d .
H9A H 1.3278 0.0819 1.2733 0.033 Uiso 1 1 calc R
H9B H 1.2931 0.0466 1.1745 0.033 Uiso 1 1 calc R
H9C H 1.4381 0.0307 1.2464 0.033 Uiso 1 1 calc R
C10 C 0.3467(2) 0.18958(9) 0.93569(16) 0.0187(4) Uani 1 1 d .
H10 H 0.3559 0.2317 0.9364 0.022 Uiso 1 1 calc R
C11 C 0.2406(3) 0.17263(11) 1.01645(18) 0.0264(5) Uani 1 1 d .
H11A H 0.1374 0.1881 1.0016 0.032 Uiso 1 1 calc R
H11B H 0.2816 0.1875 1.0796 0.032 Uiso 1 1 calc R
H11C H 0.2346 0.1314 1.0200 0.032 Uiso 1 1 calc R
C12 C 0.2763(3) 0.17192(11) 0.83432(18) 0.0279(5) Uani 1 1 d .
H12A H 0.2645 0.1308 0.8321 0.034 Uiso 1 1 calc R
H12B H 0.3444 0.1840 0.7831 0.034 Uiso 1 1 calc R
H12C H 0.1752 0.1898 0.8232 0.034 Uiso 1 1 calc R
C13 C 0.6528(2) 0.18178(9) 0.85150(16) 0.0200(4) Uani 1 1 d .
H13 H 0.6132 0.1590 0.7938 0.024 Uiso 1 1 calc R
C14 C 0.6349(3) 0.24414(10) 0.8214(2) 0.0301(5) Uani 1 1 d .
H14A H 0.6867 0.2681 0.8717 0.036 Uiso 1 1 calc R
H14B H 0.5252 0.2539 0.8152 0.036 Uiso 1 1 calc R
H14C H 0.6815 0.2502 0.7583 0.036 Uiso 1 1 calc R
C15 C 0.8228(3) 0.16716(11) 0.8675(2) 0.0343(6) Uani 1 1 d .
H15A H 0.8742 0.1720 0.8057 0.041 Uiso 1 1 calc R
H15B H 0.8332 0.1279 0.8894 0.041 Uiso 1 1 calc R
H15C H 0.8703 0.1922 0.9176 0.041 Uiso 1 1 calc R
C16 C 0.6312(2) 0.18817(10) 1.07097(16) 0.0210(4) Uani 1 1 d .
H16 H 0.7450 0.1840 1.0657 0.025 Uiso 1 1 calc R
C17 C 0.5897(3) 0.15533(11) 1.16305(18) 0.0313(5) Uani 1 1 d .
H17A H 0.6559 0.1678 1.2193 0.038 Uiso 1 1 calc R
H17B H 0.6051 0.1149 1.1523 0.038 Uiso 1 1 calc R
H17C H 0.4816 0.1624 1.1764 0.038 Uiso 1 1 calc R
C18 C 0.6005(3) 0.25148(10) 1.08256(19) 0.0292(5) Uani 1 1 d .
H18A H 0.4916 0.2574 1.0950 0.035 Uiso 1 1 calc R
H18B H 0.6253 0.2712 1.0222 0.035 Uiso 1 1 calc R
H18C H 0.6649 0.2663 1.1379 0.035 Uiso 1 1 calc R

loop_
_atom_site_aniso_label
_atom_site_aniso_U_11
_atom_site_aniso_U_22
_atom_site_aniso_U_33
_atom_site_aniso_U_23
_atom_site_aniso_U_13
_atom_site_aniso_U_12
Sb 0.01854(7) 0.01704(7) 0.02781(8) -0.00082(5) 0.00077(5) -0.00118(5)
Ag 0.02514(9) 0.02304(9) 0.03159(10) 0.00086(7) -0.00882(7) 0.00667(6)
Se1 0.02082(10) 0.02256(11) 0.01120(9) -0.00169(7) -0.00091(7) 0.00605(7)
Se2 0.01916(10) 0.01189(10) 0.03445(13) 0.00327(8) -0.00549(8) -0.00001(7)
P1 0.0150(2) 0.0152(2) 0.0114(2) 0.00054(18) 0.00003(16) 0.00007(17)
P2 0.0149(2) 0.0118(2) 0.0185(2) 0.00095(18) -0.00110(18) 0.00044(17)
F1 0.0767(13) 0.0400(10) 0.0384(10) 0.0105(8) 0.0073(9) -0.0168(9)
F2 0.0845(14) 0.0312(9) 0.0365(9) 0.0100(7) -0.0032(9) 0.0019(9)
F3 0.0223(7) 0.0369(9) 0.0729(13) -0.0018(8) -0.0057(7) -0.0051(6)
F4 0.0371(8) 0.0327(8) 0.0598(11) -0.0232(8) 0.0117(7) -0.0045(7)
F5 0.0247(8) 0.0395(9) 0.0880(14) -0.0217(10) -0.0092(8) -0.0024(7)
F6 0.0420(9) 0.0255(7) 0.0507(10) -0.0097(7) 0.0076(7) 0.0067(6)
C1 0.0191(9) 0.0151(9) 0.0185(9) 0.0008(7) 0.0000(7) 0.0007(7)
C2 0.0292(11) 0.0208(10) 0.0211(10) -0.0035(8) 0.0031(8) -0.0001(8)
C3 0.0348(12) 0.0180(10) 0.0240(11) 0.0038(9) 0.0033(9) -0.0014(9)
C4 0.0203(9) 0.0170(9) 0.0106(8) 0.0003(7) 0.0012(7) -0.0031(7)
C5 0.0202(10) 0.0256(11) 0.0240(11) 0.0004(9) 0.0026(8) -0.0031(8)
C6 0.0295(11) 0.0182(10) 0.0206(10) 0.0033(8) -0.0008(8) -0.0016(8)
C7 0.0155(8) 0.0210(10) 0.0168(9) 0.0010(8) -0.0011(7) 0.0012(7)
C8 0.0204(9) 0.0280(11) 0.0188(10) 0.0008(9) -0.0044(7) 0.0006(8)
C9 0.0188(10) 0.0378(13) 0.0260(11) 0.0069(10) 0.0026(8) -0.0030(9)
C10 0.0153(9) 0.0166(9) 0.0238(10) 0.0019(8) -0.0017(7) 0.0030(7)
C11 0.0184(10) 0.0285(12) 0.0327(12) 0.0025(10) 0.0052(9) 0.0015(8)
C12 0.0247(11) 0.0292(12) 0.0287(12) -0.0003(10) -0.0098(9) 0.0033(9)
C13 0.0229(10) 0.0162(9) 0.0213(10) 0.0000(8) 0.0055(8) -0.0003(8)
C14 0.0364(13) 0.0218(11) 0.0330(13) 0.0078(10) 0.0099(10) 0.0016(9)
C15 0.0258(12) 0.0290(13) 0.0492(16) 0.0051(12) 0.0146(11) 0.0065(9)
C16 0.0182(9) 0.0246(11) 0.0201(10) -0.0005(8) -0.0017(7) -0.0009(8)
C17 0.0371(13) 0.0341(13) 0.0222(11) 0.0039(10) -0.0031(10) 0.0032(10)
C18 0.0342(12) 0.0250(11) 0.0279(12) -0.0078(10) -0.0036(9) -0.0034(9)

loop_
_atom_type_symbol
_atom_type_description
_atom_type_scat_dispersion_real
_atom_type_scat_dispersion_imag
_atom_type_scat_source
C C 0.0033 0.0016 'International Tables Vol C Tables 4.2.6.8 and 6.1.1.4'
H H 0.0000 0.0000 'International Tables Vol C Tables 4.2.6.8 and 6.1.1.4'
F F 0.0171 0.0103 'International Tables Vol C Tables 4.2.6.8 and 6.1.1.4'
P P 0.1023 0.0942 'International Tables Vol C Tables 4.2.6.8 and 6.1.1.4'
Se Se -0.0929 2.2259 'International Tables Vol C Tables 4.2.6.8 and 6.1.1.4'
Ag Ag -0.8971 1.1015 'International Tables Vol C Tables 4.2.6.8 and 6.1.1.4'
Sb Sb -0.5866 1.5461 'International Tables Vol C Tables 4.2.6.8 and 6.1.1.4'

loop_
_geom_angle_atom_site_label_1
_geom_angle_atom_site_label_2
_geom_angle_atom_site_label_3
_geom_angle
F2 Sb F3 89.82(9)
F2 Sb F4 89.50(8)
F3 Sb F4 89.95(7)
F2 Sb F6 90.12(8)
F3 Sb F6 90.71(8)
F4 Sb F6 179.23(8)
F2 Sb F5 90.70(9)
F3 Sb F5 179.42(9)
F4 Sb F5 89.81(7)
F6 Sb F5 89.53(7)
F2 Sb F1 178.78(9)
F3 Sb F1 88.96(9)
F4 Sb F1 90.42(9)
F6 Sb F1 89.97(8)
F5 Sb F1 90.51(9)
Se2 Ag Se1 175.816(11)
P1 Se1 Ag 111.220(16)
P2 Se2 Ag 107.605(16)
C4 P1 C1 106.61(10)
C4 P1 C7 108.15(9)
C1 P1 C7 115.11(10)
C4 P1 Se1 110.13(7)
C1 P1 Se1 111.02(7)
C7 P1 Se1 105.79(7)
C10 P2 C13 107.40(10)
C10 P2 C16 109.75(10)
C13 P2 C16 109.71(10)
C10 P2 Se2 107.15(7)
C13 P2 Se2 108.43(7)
C16 P2 Se2 114.16(8)
C3 C1 C2 111.36(18)
C3 C1 P1 114.15(15)
C2 C1 P1 112.73(14)
C6 C4 C5 111.71(17)
C6 C4 P1 110.69(14)
C5 C4 P1 110.98(14)
C9 C7 C8 110.43(18)
C9 C7 P1 112.89(14)
C8 C7 P1 114.17(15)
C11 C10 C12 110.41(19)
C11 C10 P2 112.21(15)
C12 C10 P2 110.48(15)
C15 C13 C14 109.92(19)
C15 C13 P2 112.07(16)
C14 C13 P2 115.09(16)
C18 C16 C17 111.2(2)
C18 C16 P2 111.84(15)
C17 C16 P2 113.92(16)

loop_
_geom_bond_atom_site_label_1
_geom_bond_atom_site_label_2
_geom_bond_distance
Sb F2 1.8674(17)
Sb F3 1.8687(15)
Sb F4 1.8721(15)
Sb F6 1.8721(15)
Sb F5 1.8727(16)
Sb F1 1.8736(17)
Ag Se2 2.4975(3)
Ag Se1 2.5067(3)
Se1 P1 2.1691(5)
Se2 P2 2.1776(6)
P1 C4 1.832(2)
P1 C1 1.834(2)
P1 C7 1.8401(19)
P2 C10 1.832(2)
P2 C13 1.837(2)
P2 C16 1.844(2)
C1 C3 1.532(3)
C1 C2 1.538(3)
C4 C6 1.540(3)
C4 C5 1.541(3)
C7 C9 1.527(3)
C7 C8 1.543(3)
C10 C11 1.525(3)
C10 C12 1.539(3)
C13 C15 1.521(3)
C13 C14 1.538(3)
C16 C18 1.533(3)
C16 C17 1.535(3)

loop_
_geom_hbond_atom_site_label_D
_geom_hbond_atom_site_label_H
_geom_hbond_atom_site_label_A
_geom_hbond_distance_DH
_geom_hbond_distance_HA
_geom_hbond_distance_DA
_geom_hbond_angle_DHA
_geom_hbond_site_symmetry_A
C5 H5C F1 0.98 2.60 3.442(3) 144.0 3_657
C18 H18A F3 0.98 2.56 3.407(3) 145.1 4_566
C2 H2A F5 0.98 2.52 3.465(3) 162.8 1_656
C8 H8C F5 0.98 2.60 3.487(3) 151.4 1_656
C5 H5B F6 0.98 2.63 3.579(3) 162.0 1_556

loop_
_geom_torsion_atom_site_label_1
_geom_torsion_atom_site_label_2
_geom_torsion_atom_site_label_3
_geom_torsion_atom_site_label_4
_geom_torsion
Se2 Ag Se1 P1 -88.09(15)
Se1 Ag Se2 P2 144.21(15)
Ag Se1 P1 C4 89.77(7)
Ag Se1 P1 C1 -28.07(7)
Ag Se1 P1 C7 -153.58(7)
Ag Se2 P2 C10 -161.57(7)
Ag Se2 P2 C13 82.79(7)
Ag Se2 P2 C16 -39.84(8)
C4 P1 C1 C3 -171.01(15)
C7 P1 C1 C3 69.07(18)
Se1 P1 C1 C3 -51.05(16)
C4 P1 C1 C2 60.63(17)
C7 P1 C1 C2 -59.29(18)
Se1 P1 C1 C2 -179.41(13)
C1 P1 C4 C6 179.60(14)
C7 P1 C4 C6 -56.08(16)
Se1 P1 C4 C6 59.07(15)
C1 P1 C4 C5 54.97(16)
C7 P1 C4 C5 179.29(14)
Se1 P1 C4 C5 -65.56(15)
C4 P1 C7 C9 -171.33(16)
C1 P1 C7 C9 -52.26(19)
Se1 P1 C7 C9 70.70(17)
C4 P1 C7 C8 -44.12(18)
C1 P1 C7 C8 74.95(18)
Se1 P1 C7 C8 -162.09(14)
C13 P2 C10 C11 178.11(16)
C16 P2 C10 C11 -62.68(18)
Se2 P2 C10 C11 61.78(16)
C13 P2 C10 C12 54.42(18)
C16 P2 C10 C12 173.63(16)
Se2 P2 C10 C12 -61.90(16)
C10 P2 C13 C15 171.45(17)
C16 P2 C13 C15 52.21(19)
Se2 P2 C13 C15 -73.08(17)
C10 P2 C13 C14 44.88(19)
C16 P2 C13 C14 -74.36(19)
Se2 P2 C13 C14 160.35(15)
C10 P2 C16 C18 -42.18(19)
C13 P2 C16 C18 75.60(18)
Se2 P2 C16 C18 -162.48(14)
C10 P2 C16 C17 84.99(18)
C13 P2 C16 C17 -157.23(16)
Se2 P2 C16 C17 -35.31(18)
